data_4132560
loop_
_publ_author_name
'Wu, Pengcheng'
'Yap, Glenn P. A.'
'Theopold, Klaus H.'

_publ_section_title
;
 Structure and Reactivity of Chromium(VI) Alkylidenes.
;
_journal_issue 23
_journal_name_full 'Journal of the American Chemical Society'
_journal_page_first 7088
_journal_page_last 7091
_journal_paper_doi 10.1021/jacs.8b04882
_journal_volume 140
_journal_year 2018
_chemical_formula_sum 'C32 H56 Cr N2 Si2'
_chemical_formula_weight 576.96
_space_group_crystal_system monoclinic
_space_group_IT_number 14
_space_group_name_Hall '-P 2yn'
_space_group_name_H-M_alt 'P 1 21/n 1'
_atom_sites_solution_hydrogens geom
_audit_creation_method SHELXL-2014/7
_cell_angle_alpha 90
_cell_angle_beta 101.4220(10)
_cell_angle_gamma 90
_cell_formula_units_Z 4
_cell_length_a 11.0281(6)
_cell_length_b 16.9697(10)
_cell_length_c 19.3066(11)
_cell_measurement_reflns_used 9980
_cell_measurement_temperature 200(2)
_cell_measurement_theta_max 27.05
_cell_measurement_theta_min 2.23
_cell_volume 3541.5(3)
_computing_cell_refinement 'Bruker SAINT'
_computing_data_collection 'Bruker APEX2'
_computing_data_reduction 'Bruker SAINT'
_computing_molecular_graphics 'Bruker SHELXTL'
_computing_publication_material 'Bruker SHELXTL'
_computing_structure_refinement 'SHELXL-2014/7 (Sheldrick, 2014)'
_computing_structure_solution 'SHELXS-97 (Sheldrick 2008)'
_diffrn_ambient_temperature 200(2)
_diffrn_detector_area_resol_mean 8.33
_diffrn_measured_fraction_theta_full 1.000
_diffrn_measured_fraction_theta_max 0.997
_diffrn_measurement_device_type 'Bruker AXS APEX diffractometer'
_diffrn_measurement_method '\f and \w scans'
_diffrn_radiation_type MoK\a
_diffrn_radiation_wavelength 0.71073
_diffrn_reflns_av_R_equivalents 0.0476
_diffrn_reflns_av_unetI/netI 0.0304
_diffrn_reflns_Laue_measured_fraction_full 1.000
_diffrn_reflns_Laue_measured_fraction_max 0.997
_diffrn_reflns_limit_h_max 14
_diffrn_reflns_limit_h_min -14
_diffrn_reflns_limit_k_max 22
_diffrn_reflns_limit_k_min -22
_diffrn_reflns_limit_l_max 25
_diffrn_reflns_limit_l_min -25
_diffrn_reflns_number 53227
_diffrn_reflns_point_group_measured_fraction_full 1.000
_diffrn_reflns_point_group_measured_fraction_max 0.997
_diffrn_reflns_theta_full 25.242
_diffrn_reflns_theta_max 27.609
_diffrn_reflns_theta_min 1.612
_exptl_absorpt_coefficient_mu 0.411
_exptl_absorpt_correction_T_max 0.7456
_exptl_absorpt_correction_T_min 0.6767
_exptl_absorpt_correction_type multi-scan
_exptl_absorpt_process_details 'APEX2 (Bruker, 2007)'
_exptl_crystal_colour green
_exptl_crystal_density_diffrn 1.082
_exptl_crystal_description block
_exptl_crystal_F_000 1256
_exptl_crystal_size_max 0.413
_exptl_crystal_size_mid 0.328
_exptl_crystal_size_min 0.300
_refine_diff_density_max 0.550
_refine_diff_density_min -0.411
_refine_diff_density_rms 0.065
_refine_ls_extinction_method none
_refine_ls_goodness_of_fit_ref 1.014
_refine_ls_hydrogen_treatment constr
_refine_ls_matrix_type full
_refine_ls_number_parameters 348
_refine_ls_number_reflns 8225
_refine_ls_number_restraints 0
_refine_ls_restrained_S_all 1.014
_refine_ls_R_factor_all 0.0572
_refine_ls_R_factor_gt 0.0422
_refine_ls_shift/su_max 0.001
_refine_ls_shift/su_mean 0.000
_refine_ls_structure_factor_coef Fsqd
_refine_ls_weighting_details 'w=1/[\s^2^(Fo^2^)+(0.0589P)^2^+2.2145P] where P=(Fo^2^+2Fc^2^)/3'
_refine_ls_weighting_scheme calc
_refine_ls_wR_factor_gt 0.1080
_refine_ls_wR_factor_ref 0.1206
_reflns_Friedel_coverage 0.000
_reflns_number_gt 6661
_reflns_number_total 8225
_reflns_threshold_expression 'I > 2\s(I)'
_cod_data_source_file ja8b04882_si_002.cif
_cod_data_source_block kla0695
_cod_original_sg_symbol_H-M 'P 21/n'
_cod_database_code 4132560
_shelx_shelxl_version_number 2014/7
_shelx_space_group_comment
; 
The symmetry employed for this shelxl refinement is uniquely defined 
by the following loop, which should always be used as a source of 
symmetry information in preference to the above space-group names. 
They are only intended as comments. 
;
_shelx_estimated_absorpt_t_min 0.728
_shelx_estimated_absorpt_t_max 0.790

loop_
_space_group_symop_operation_xyz
'x, y, z'
'-x+1/2, y+1/2, -z+1/2'
'-x, -y, -z'
'x-1/2, -y-1/2, z-1/2'

loop_
_atom_site_label
_atom_site_type_symbol
_atom_site_fract_x
_atom_site_fract_y
_atom_site_fract_z
_atom_site_U_iso_or_equiv
_atom_site_adp_type
_atom_site_occupancy
_atom_site_site_symmetry_order
_atom_site_calc_flag
_atom_site_refinement_flags_posn
_atom_site_refinement_flags_adp
Cr1 Cr 0.38035(2) 0.28741(2) 0.25883(2) 0.02293(9) Uani 1 1 d . .
Si1 Si 0.14658(5) 0.19698(3) 0.15602(3) 0.03534(14) Uani 1 1 d . .
Si2 Si 0.24623(5) 0.37301(4) 0.37712(3) 0.03629(14) Uani 1 1 d . .
N1 N 0.49275(13) 0.26387(9) 0.32551(8) 0.0270(3) Uani 1 1 d . .
N2 N 0.42904(13) 0.31321(9) 0.18646(8) 0.0263(3) Uani 1 1 d . .
C1 C 0.27748(16) 0.18936(11) 0.23366(10) 0.0288(4) Uani 1 1 d . .
H1A H 0.3329 0.1464 0.2244 0.035 Uiso 1 1 calc R U
H1B H 0.2433 0.1737 0.2753 0.035 Uiso 1 1 calc R U
C2 C 0.2087(3) 0.19904(19) 0.07282(12) 0.0610(7) Uani 1 1 d . .
H2A H 0.1402 0.2051 0.0323 0.091 Uiso 1 1 calc R U
H2B H 0.2525 0.1497 0.0682 0.091 Uiso 1 1 calc R U
H2C H 0.2660 0.2434 0.0743 0.091 Uiso 1 1 calc R U
C3 C 0.0473(2) 0.10743(16) 0.15456(14) 0.0585(7) Uani 1 1 d . .
H3A H 0.0118 0.1063 0.1973 0.088 Uiso 1 1 calc R U
H3B H 0.0976 0.0601 0.1529 0.088 Uiso 1 1 calc R U
H3C H -0.0195 0.1090 0.1127 0.088 Uiso 1 1 calc R U
C4 C 0.0487(3) 0.28563(17) 0.15976(17) 0.0673(8) Uani 1 1 d . .
H4A H 0.0217 0.2869 0.2052 0.101 Uiso 1 1 calc R U
H4B H -0.0239 0.2835 0.1212 0.101 Uiso 1 1 calc R U
H4C H 0.0967 0.3332 0.1549 0.101 Uiso 1 1 calc R U
C5 C 0.30056(18) 0.38315(11) 0.29193(10) 0.0324(4) Uani 1 1 d . .
H5A H 0.3606 0.4272 0.2967 0.039 Uiso 1 1 calc R U
H5B H 0.2288 0.3980 0.2547 0.039 Uiso 1 1 calc R U
C6 C 0.1661(3) 0.27761(15) 0.38436(14) 0.0536(6) Uani 1 1 d . .
H6A H 0.1307 0.2779 0.4271 0.080 Uiso 1 1 calc R U
H6B H 0.2257 0.2343 0.3871 0.080 Uiso 1 1 calc R U
H6C H 0.0999 0.2705 0.3428 0.080 Uiso 1 1 calc R U
C7 C 0.1348(3) 0.45440(17) 0.38331(16) 0.0625(7) Uani 1 1 d . .
H7A H 0.1031 0.4487 0.4270 0.094 Uiso 1 1 calc R U
H7B H 0.0658 0.4520 0.3426 0.094 Uiso 1 1 calc R U
H7C H 0.1770 0.5052 0.3835 0.094 Uiso 1 1 calc R U
C8 C 0.3796(3) 0.3814(2) 0.45275(14) 0.0697(8) Uani 1 1 d . .
H8A H 0.4179 0.4334 0.4520 0.105 Uiso 1 1 calc R U
H8B H 0.4406 0.3405 0.4489 0.105 Uiso 1 1 calc R U
H8C H 0.3505 0.3748 0.4972 0.105 Uiso 1 1 calc R U
C9 C 0.61131(16) 0.24736(10) 0.36146(9) 0.0262(4) Uani 1 1 d . .
C10 C 0.63356(17) 0.17227(11) 0.39340(10) 0.0307(4) Uani 1 1 d . .
C11 C 0.75254(19) 0.15559(12) 0.42960(12) 0.0403(5) Uani 1 1 d . .
H11 H 0.7696 0.1054 0.4511 0.048 Uiso 1 1 calc R U
C12 C 0.84678(19) 0.21037(13) 0.43501(12) 0.0416(5) Uani 1 1 d . .
H12 H 0.9274 0.1978 0.4603 0.050 Uiso 1 1 calc R U
C13 C 0.82374(18) 0.28318(13) 0.40374(12) 0.0393(5) Uani 1 1 d . .
H13 H 0.8894 0.3202 0.4075 0.047 Uiso 1 1 calc R U
C14 C 0.70716(18) 0.30378(12) 0.36686(11) 0.0348(4) Uani 1 1 d . .
C15 C 0.5292(2) 0.11321(11) 0.38902(12) 0.0385(5) Uani 1 1 d . .
H15 H 0.4596 0.1315 0.3511 0.046 Uiso 1 1 calc R U
C16 C 0.5635(4) 0.03199(19) 0.3698(3) 0.1186(18) Uani 1 1 d . .
H16A H 0.5900 0.0335 0.3243 0.178 Uiso 1 1 calc R U
H16B H 0.4916 -0.0029 0.3662 0.178 Uiso 1 1 calc R U
H16C H 0.6312 0.0121 0.4064 0.178 Uiso 1 1 calc R U
C17 C 0.4832(4) 0.1133(3) 0.4578(2) 0.1074(15) Uani 1 1 d . .
H17A H 0.5471 0.0913 0.4954 0.161 Uiso 1 1 calc R U
H17B H 0.4081 0.0813 0.4526 0.161 Uiso 1 1 calc R U
H17C H 0.4647 0.1675 0.4699 0.161 Uiso 1 1 calc R U
C18 C 0.6853(2) 0.38541(14) 0.33452(16) 0.0582(7) Uani 1 1 d . .
H18 H 0.5969 0.3886 0.3095 0.070 Uiso 1 1 calc R U
C19 C 0.7065(3) 0.44873(16) 0.3930(2) 0.0811(10) Uani 1 1 d . .
H19A H 0.6537 0.4376 0.4271 0.122 Uiso 1 1 calc R U
H19B H 0.6858 0.5007 0.3719 0.122 Uiso 1 1 calc R U
H19C H 0.7934 0.4481 0.4172 0.122 Uiso 1 1 calc R U
C20 C 0.7660(3) 0.4012(2) 0.28069(17) 0.0814(10) Uani 1 1 d . .
H20A H 0.8531 0.4027 0.3046 0.122 Uiso 1 1 calc R U
H20B H 0.7431 0.4520 0.2576 0.122 Uiso 1 1 calc R U
H20C H 0.7539 0.3592 0.2452 0.122 Uiso 1 1 calc R U
C21 C 0.51150(16) 0.33173(11) 0.14344(9) 0.0264(4) Uani 1 1 d . .
C22 C 0.58477(17) 0.27260(11) 0.12087(10) 0.0321(4) Uani 1 1 d . .
C23 C 0.66633(19) 0.29458(13) 0.07773(12) 0.0392(5) Uani 1 1 d . .
H23 H 0.7177 0.2558 0.0627 0.047 Uiso 1 1 calc R U
C24 C 0.6739(2) 0.37163(14) 0.05640(12) 0.0453(5) Uani 1 1 d . .
H24 H 0.7291 0.3852 0.0263 0.054 Uiso 1 1 calc R U
C25 C 0.6015(2) 0.42937(13) 0.07865(12) 0.0427(5) Uani 1 1 d . .
H25 H 0.6075 0.4822 0.0634 0.051 Uiso 1 1 calc R U
C26 C 0.52038(18) 0.41144(11) 0.12286(10) 0.0312(4) Uani 1 1 d . .
C27 C 0.5781(2) 0.18722(13) 0.14291(14) 0.0474(6) Uani 1 1 d . .
H27 H 0.5043 0.1814 0.1654 0.057 Uiso 1 1 calc R U
C28 C 0.6927(3) 0.16512(18) 0.19804(15) 0.0741(9) Uani 1 1 d . .
H28A H 0.7659 0.1668 0.1764 0.111 Uiso 1 1 calc R U
H28B H 0.6827 0.1118 0.2156 0.111 Uiso 1 1 calc R U
H28C H 0.7029 0.2026 0.2374 0.111 Uiso 1 1 calc R U
C29 C 0.5617(3) 0.13096(15) 0.07993(17) 0.0621(7) Uani 1 1 d . .
H29A H 0.4894 0.1470 0.0445 0.093 Uiso 1 1 calc R U
H29B H 0.5495 0.0772 0.0959 0.093 Uiso 1 1 calc R U
H29C H 0.6357 0.1326 0.0590 0.093 Uiso 1 1 calc R U
C30 C 0.4430(2) 0.47375(11) 0.15013(11) 0.0371(4) Uani 1 1 d . .
H30 H 0.4435 0.4611 0.2008 0.045 Uiso 1 1 calc R U
C31 C 0.4939(3) 0.55765(13) 0.14784(14) 0.0565(6) Uani 1 1 d . .
H31A H 0.5810 0.5587 0.1717 0.085 Uiso 1 1 calc R U
H31B H 0.4463 0.5937 0.1718 0.085 Uiso 1 1 calc R U
H31C H 0.4869 0.5741 0.0985 0.085 Uiso 1 1 calc R U
C32 C 0.3095(2) 0.47065(15) 0.11103(14) 0.0525(6) Uani 1 1 d . .
H32A H 0.3052 0.4840 0.0612 0.079 Uiso 1 1 calc R U
H32B H 0.2603 0.5085 0.1321 0.079 Uiso 1 1 calc R U
H32C H 0.2767 0.4174 0.1145 0.079 Uiso 1 1 calc R U

loop_
_atom_site_aniso_label
_atom_site_aniso_U_11
_atom_site_aniso_U_22
_atom_site_aniso_U_33
_atom_site_aniso_U_23
_atom_site_aniso_U_13
_atom_site_aniso_U_12
Cr1 0.01904(14) 0.02417(14) 0.02550(15) 0.00549(10) 0.00422(10) -0.00060(10)
Si1 0.0300(3) 0.0391(3) 0.0338(3) 0.0056(2) -0.0011(2) -0.0085(2)
Si2 0.0313(3) 0.0459(3) 0.0332(3) -0.0033(2) 0.0102(2) 0.0022(2)
N1 0.0225(7) 0.0269(7) 0.0311(8) 0.0053(6) 0.0040(6) -0.0019(6)
N2 0.0245(7) 0.0250(7) 0.0300(8) 0.0051(6) 0.0070(6) 0.0000(6)
C1 0.0260(9) 0.0288(9) 0.0312(9) 0.0052(7) 0.0045(7) -0.0038(7)
C2 0.0563(15) 0.092(2) 0.0325(12) 0.0067(12) 0.0030(11) -0.0207(14)
C3 0.0530(14) 0.0615(16) 0.0541(15) 0.0092(12) -0.0058(12) -0.0285(12)
C4 0.0471(15) 0.0649(17) 0.078(2) 0.0017(14) -0.0155(14) 0.0122(12)
C5 0.0319(10) 0.0302(9) 0.0361(10) 0.0018(8) 0.0094(8) 0.0025(7)
C6 0.0580(15) 0.0574(15) 0.0530(14) 0.0050(11) 0.0298(12) -0.0046(12)
C7 0.0546(15) 0.0624(16) 0.0765(18) -0.0106(14) 0.0278(14) 0.0138(13)
C8 0.0535(16) 0.112(3) 0.0399(13) -0.0121(15) -0.0004(12) 0.0020(16)
C9 0.0227(8) 0.0303(9) 0.0250(8) 0.0011(7) 0.0031(7) 0.0021(7)
C10 0.0313(9) 0.0293(9) 0.0309(9) 0.0004(7) 0.0050(8) 0.0040(7)
C11 0.0372(11) 0.0352(10) 0.0451(12) 0.0043(9) 0.0000(9) 0.0126(8)
C12 0.0247(9) 0.0483(12) 0.0470(12) -0.0056(10) -0.0046(9) 0.0113(9)
C13 0.0228(9) 0.0435(11) 0.0495(12) -0.0021(9) 0.0018(8) -0.0002(8)
C14 0.0262(9) 0.0361(10) 0.0400(11) 0.0048(8) 0.0013(8) -0.0022(8)
C15 0.0371(11) 0.0289(9) 0.0464(12) 0.0078(8) 0.0006(9) -0.0020(8)
C16 0.091(3) 0.0468(17) 0.232(5) -0.047(3) 0.066(3) -0.0234(17)
C17 0.093(3) 0.146(4) 0.093(3) -0.017(2) 0.042(2) -0.067(3)
C18 0.0286(11) 0.0473(13) 0.0890(19) 0.0291(13) -0.0118(11) -0.0129(9)
C19 0.0675(19) 0.0356(13) 0.142(3) 0.0110(17) 0.025(2) 0.0027(13)
C20 0.079(2) 0.088(2) 0.0681(19) 0.0329(17) -0.0087(16) -0.0385(18)
C21 0.0238(8) 0.0312(9) 0.0242(8) 0.0038(7) 0.0052(7) -0.0031(7)
C22 0.0270(9) 0.0344(10) 0.0365(10) 0.0050(8) 0.0101(8) 0.0018(7)
C23 0.0337(10) 0.0434(11) 0.0447(12) 0.0015(9) 0.0180(9) 0.0020(9)
C24 0.0455(12) 0.0512(13) 0.0464(12) 0.0047(10) 0.0265(10) -0.0090(10)
C25 0.0531(13) 0.0368(11) 0.0429(12) 0.0078(9) 0.0207(10) -0.0079(9)
C26 0.0339(10) 0.0315(9) 0.0286(9) 0.0041(7) 0.0072(8) -0.0036(8)
C27 0.0490(13) 0.0355(11) 0.0679(15) 0.0127(10) 0.0364(12) 0.0129(9)
C28 0.109(3) 0.0582(17) 0.0541(16) 0.0141(13) 0.0145(16) 0.0364(17)
C29 0.0615(16) 0.0376(12) 0.088(2) -0.0026(13) 0.0173(15) -0.0029(11)
C30 0.0500(12) 0.0286(9) 0.0352(10) 0.0063(8) 0.0140(9) 0.0002(8)
C31 0.0809(18) 0.0322(11) 0.0615(15) 0.0027(10) 0.0264(14) -0.0035(11)
C32 0.0523(14) 0.0469(13) 0.0587(15) 0.0103(11) 0.0119(12) 0.0126(11)

loop_
_atom_type_symbol
_atom_type_description
_atom_type_scat_dispersion_real
_atom_type_scat_dispersion_imag
_atom_type_scat_source
C C 0.0033 0.0016 'International Tables Vol C Tables 4.2.6.8 and 6.1.1.4'
H H 0.0000 0.0000 'International Tables Vol C Tables 4.2.6.8 and 6.1.1.4'
N N 0.0061 0.0033 'International Tables Vol C Tables 4.2.6.8 and 6.1.1.4'
Si Si 0.0817 0.0704 'International Tables Vol C Tables 4.2.6.8 and 6.1.1.4'
Cr Cr 0.3209 0.6236 'International Tables Vol C Tables 4.2.6.8 and 6.1.1.4'

loop_
_geom_angle_atom_site_label_1
_geom_angle_atom_site_label_2
_geom_angle_atom_site_label_3
_geom_angle
N1 Cr1 N2 113.85(7)
N1 Cr1 C5 104.84(8)
N2 Cr1 C5 106.89(8)
N1 Cr1 C1 106.74(7)
N2 Cr1 C1 106.03(8)
C5 Cr1 C1 118.82(8)
C4 Si1 C2 109.42(15)
C4 Si1 C1 112.75(11)
C2 Si1 C1 109.56(10)
C4 Si1 C3 108.37(14)
C2 Si1 C3 108.40(13)
C1 Si1 C3 108.24(10)
C8 Si2 C6 108.69(14)
C8 Si2 C5 110.03(11)
C6 Si2 C5 112.71(10)
C8 Si2 C7 108.71(14)
C6 Si2 C7 108.06(13)
C5 Si2 C7 108.56(11)
C9 N1 Cr1 158.57(13)
C21 N2 Cr1 158.45(13)
Si1 C1 Cr1 116.38(9)
Si1 C1 H1A 108.2
Cr1 C1 H1A 108.2
Si1 C1 H1B 108.2
Cr1 C1 H1B 108.2
H1A C1 H1B 107.3
Si1 C2 H2A 109.5
Si1 C2 H2B 109.5
H2A C2 H2B 109.5
Si1 C2 H2C 109.5
H2A C2 H2C 109.5
H2B C2 H2C 109.5
Si1 C3 H3A 109.5
Si1 C3 H3B 109.5
H3A C3 H3B 109.5
Si1 C3 H3C 109.5
H3A C3 H3C 109.5
H3B C3 H3C 109.5
Si1 C4 H4A 109.5
Si1 C4 H4B 109.5
H4A C4 H4B 109.5
Si1 C4 H4C 109.5
H4A C4 H4C 109.5
H4B C4 H4C 109.5
Si2 C5 Cr1 116.26(10)
Si2 C5 H5A 108.2
Cr1 C5 H5A 108.2
Si2 C5 H5B 108.2
Cr1 C5 H5B 108.2
H5A C5 H5B 107.4
Si2 C6 H6A 109.5
Si2 C6 H6B 109.5
H6A C6 H6B 109.5
Si2 C6 H6C 109.5
H6A C6 H6C 109.5
H6B C6 H6C 109.5
Si2 C7 H7A 109.5
Si2 C7 H7B 109.5
H7A C7 H7B 109.5
Si2 C7 H7C 109.5
H7A C7 H7C 109.5
H7B C7 H7C 109.5
Si2 C8 H8A 109.5
Si2 C8 H8B 109.5
H8A C8 H8B 109.5
Si2 C8 H8C 109.5
H8A C8 H8C 109.5
H8B C8 H8C 109.5
N1 C9 C14 121.23(16)
N1 C9 C10 117.80(16)
C14 C9 C10 120.97(16)
C11 C10 C9 117.89(18)
C11 C10 C15 121.66(18)
C9 C10 C15 120.44(16)
C12 C11 C10 121.49(19)
C12 C11 H11 119.3
C10 C11 H11 119.3
C13 C12 C11 119.97(18)
C13 C12 H12 120.0
C11 C12 H12 120.0
C12 C13 C14 121.58(19)
C12 C13 H13 119.2
C14 C13 H13 119.2
C13 C14 C9 118.09(18)
C13 C14 C18 119.78(18)
C9 C14 C18 122.12(17)
C16 C15 C17 111.3(3)
C16 C15 C10 113.4(2)
C17 C15 C10 109.5(2)
C16 C15 H15 107.5
C17 C15 H15 107.5
C10 C15 H15 107.5
C15 C16 H16A 109.5
C15 C16 H16B 109.5
H16A C16 H16B 109.5
C15 C16 H16C 109.5
H16A C16 H16C 109.5
H16B C16 H16C 109.5
C15 C17 H17A 109.5
C15 C17 H17B 109.5
H17A C17 H17B 109.5
C15 C17 H17C 109.5
H17A C17 H17C 109.5
H17B C17 H17C 109.5
C14 C18 C20 112.1(2)
C14 C18 C19 110.2(2)
C20 C18 C19 110.7(2)
C14 C18 H18 107.9
C20 C18 H18 107.9
C19 C18 H18 107.9
C18 C19 H19A 109.5
C18 C19 H19B 109.5
H19A C19 H19B 109.5
C18 C19 H19C 109.5
H19A C19 H19C 109.5
H19B C19 H19C 109.5
C18 C20 H20A 109.5
C18 C20 H20B 109.5
H20A C20 H20B 109.5
C18 C20 H20C 109.5
H20A C20 H20C 109.5
H20B C20 H20C 109.5
N2 C21 C22 120.58(16)
N2 C21 C26 118.34(16)
C22 C21 C26 121.08(16)
C23 C22 C21 118.15(18)
C23 C22 C27 119.79(18)
C21 C22 C27 122.05(17)
C24 C23 C22 121.14(19)
C24 C23 H23 119.4
C22 C23 H23 119.4
C23 C24 C25 120.40(19)
C23 C24 H24 119.8
C25 C24 H24 119.8
C24 C25 C26 121.15(19)
C24 C25 H25 119.4
C26 C25 H25 119.4
C25 C26 C21 118.05(18)
C25 C26 C30 122.44(18)
C21 C26 C30 119.51(16)
C22 C27 C29 112.2(2)
C22 C27 C28 110.5(2)
C29 C27 C28 110.6(2)
C22 C27 H27 107.8
C29 C27 H27 107.8
C28 C27 H27 107.8
C27 C28 H28A 109.5
C27 C28 H28B 109.5
H28A C28 H28B 109.5
C27 C28 H28C 109.5
H28A C28 H28C 109.5
H28B C28 H28C 109.5
C27 C29 H29A 109.5
C27 C29 H29B 109.5
H29A C29 H29B 109.5
C27 C29 H29C 109.5
H29A C29 H29C 109.5
H29B C29 H29C 109.5
C32 C30 C26 111.14(18)
C32 C30 C31 110.03(19)
C26 C30 C31 113.74(18)
C32 C30 H30 107.2
C26 C30 H30 107.2
C31 C30 H30 107.2
C30 C31 H31A 109.5
C30 C31 H31B 109.5
H31A C31 H31B 109.5
C30 C31 H31C 109.5
H31A C31 H31C 109.5
H31B C31 H31C 109.5
C30 C32 H32A 109.5
C30 C32 H32B 109.5
H32A C32 H32B 109.5
C30 C32 H32C 109.5
H32A C32 H32C 109.5
H32B C32 H32C 109.5

loop_
_geom_bond_atom_site_label_1
_geom_bond_atom_site_label_2
_geom_bond_distance
Cr1 N1 1.6496(15)
Cr1 N2 1.6522(15)
Cr1 C5 2.0113(19)
Cr1 C1 2.0182(18)
Si1 C4 1.861(3)
Si1 C2 1.867(3)
Si1 C1 1.8683(18)
Si1 C3 1.870(2)
Si2 C8 1.862(3)
Si2 C6 1.863(3)
Si2 C5 1.866(2)
Si2 C7 1.868(2)
N1 C9 1.382(2)
N2 C21 1.384(2)
C1 H1A 0.9900
C1 H1B 0.9900
C2 H2A 0.9800
C2 H2B 0.9800
C2 H2C 0.9800
C3 H3A 0.9800
C3 H3B 0.9800
C3 H3C 0.9800
C4 H4A 0.9800
C4 H4B 0.9800
C4 H4C 0.9800
C5 H5A 0.9900
C5 H5B 0.9900
C6 H6A 0.9800
C6 H6B 0.9800
C6 H6C 0.9800
C7 H7A 0.9800
C7 H7B 0.9800
C7 H7C 0.9800
C8 H8A 0.9800
C8 H8B 0.9800
C8 H8C 0.9800
C9 C14 1.415(3)
C9 C10 1.416(3)
C10 C11 1.388(3)
C10 C15 1.516(3)
C11 C12 1.383(3)
C11 H11 0.9500
C12 C13 1.377(3)
C12 H12 0.9500
C13 C14 1.386(3)
C13 H13 0.9500
C14 C18 1.519(3)
C15 C16 1.495(4)
C15 C17 1.512(4)
C15 H15 1.0000
C16 H16A 0.9800
C16 H16B 0.9800
C16 H16C 0.9800
C17 H17A 0.9800
C17 H17B 0.9800
C17 H17C 0.9800
C18 C20 1.520(4)
C18 C19 1.543(4)
C18 H18 1.0000
C19 H19A 0.9800
C19 H19B 0.9800
C19 H19C 0.9800
C20 H20A 0.9800
C20 H20B 0.9800
C20 H20C 0.9800
C21 C22 1.410(3)
C21 C26 1.419(2)
C22 C23 1.392(3)
C22 C27 1.516(3)
C23 C24 1.378(3)
C23 H23 0.9500
C24 C25 1.385(3)
C24 H24 0.9500
C25 C26 1.387(3)
C25 H25 0.9500
C26 C30 1.517(3)
C27 C29 1.528(4)
C27 C28 1.529(4)
C27 H27 1.0000
C28 H28A 0.9800
C28 H28B 0.9800
C28 H28C 0.9800
C29 H29A 0.9800
C29 H29B 0.9800
C29 H29C 0.9800
C30 C32 1.517(3)
C30 C31 1.534(3)
C30 H30 1.0000
C31 H31A 0.9800
C31 H31B 0.9800
C31 H31C 0.9800
C32 H32A 0.9800
C32 H32B 0.9800
C32 H32C 0.9800
